data_4116552
loop_
_publ_author_name
'Seenichamy Jeyaprakash Narayanan'
'Bashyam Sridevi'
'Tavarekere K. Chandrashekar'
'Ashwani Vij'
'Raja Roy'

_publ_section_title
;
 Novel Core-Modified Expanded Porphyrins with meso-Aryl Substituents:
 Synthesis, Spectral and Structural Characterization
;
_journal_name_full 'Journal of the American Chemical Society'
_journal_page_first 9053
_journal_page_last 9068
_journal_paper_doi 10.1021/ja991472k
_journal_volume 121
_journal_year 1999
_chemical_formula_sum 'C58 H36 F15 N3 O10 S2'
_chemical_formula_weight 1284.02
_chemical_name_common S2N3-TFA
_chemical_name_systematic
;
    

 ?
    

;
_space_group_IT_number 2
_symmetry_cell_setting triclinic
_symmetry_space_group_name_Hall '-P 1'
_symmetry_space_group_name_H-M 'P -1'
_atom_sites_solution_hydrogens geom
_atom_sites_solution_primary direct
_atom_sites_solution_secondary difmap
_audit_creation_method SHELXL-97
_cell_angle_alpha 104.4030(10)
_cell_angle_beta 109.2780(10)
_cell_angle_gamma 107.0930(10)
_cell_formula_units_Z 2
_cell_length_a 13.7165(3)
_cell_length_b 14.8857(2)
_cell_length_c 16.5289(4)
_cell_measurement_temperature 298(2)
_cell_volume 2812.42(11)
_computing_cell_refinement 'SMART (SIEMENS, V4.033, 1994)'
_computing_data_collection 'ASTRO (SIEMENS, V4.033, 1994)'
_computing_data_reduction 'SAINT (SIEMENS, V4.035, 1994)'
_computing_molecular_graphics 'SHELXTL (SIEMENS, 1994, ver 5.04)'
_computing_publication_material 'CIFTAB (Sheldrick, 1993)'
_computing_structure_refinement 'SHELXL-97 (Sheldrick, 1997)'
_computing_structure_solution 'SHELXS-97 (Sheldrick, 1990)'
_diffrn_ambient_temperature 298(2)
_diffrn_measured_fraction_theta_full 0.966
_diffrn_measured_fraction_theta_max 0.966
_diffrn_measurement_device 'Siemens CCD '
_diffrn_measurement_method '\w oscillation, 0.3 deg'
_diffrn_radiation_monochromator graphite
_diffrn_radiation_source 'fine-focus sealed tube'
_diffrn_radiation_type MoK\a
_diffrn_radiation_wavelength 0.71073
_diffrn_reflns_av_R_equivalents 0.0603
_diffrn_reflns_av_sigmaI/netI 0.0637
_diffrn_reflns_limit_h_max 13
_diffrn_reflns_limit_h_min -13
_diffrn_reflns_limit_k_max 14
_diffrn_reflns_limit_k_min -8
_diffrn_reflns_limit_l_max 16
_diffrn_reflns_limit_l_min -16
_diffrn_reflns_number 9469
_diffrn_reflns_theta_full 20.82
_diffrn_reflns_theta_max 20.82
_diffrn_reflns_theta_min 1.41
_diffrn_standards_decay_% <1
_diffrn_standards_interval_count 'beginning & end'
_diffrn_standards_number '50 frames'
_exptl_absorpt_coefficient_mu 0.207
_exptl_crystal_density_diffrn 1.516
_exptl_crystal_F_000 1304
_exptl_crystal_size_max 0.35
_exptl_crystal_size_mid 0.10
_exptl_crystal_size_min 0.10
_refine_diff_density_max 0.400
_refine_diff_density_min -0.364
_refine_diff_density_rms 0.107
_refine_ls_extinction_coef 0.0110(13)
_refine_ls_extinction_expression Fc^*^=kFc[1+0.001xFc^2^\l^3^/sin(2\q)]^-1/4^
_refine_ls_extinction_method SHELXL
_refine_ls_goodness_of_fit_ref 1.197
_refine_ls_hydrogen_treatment riding
_refine_ls_matrix_type full
_refine_ls_number_parameters 876
_refine_ls_number_reflns 5680
_refine_ls_number_restraints 53
_refine_ls_restrained_S_all 1.192
_refine_ls_R_factor_all 0.0931
_refine_ls_R_factor_gt 0.0739
_refine_ls_shift/su_max 0.000
_refine_ls_shift/su_mean 0.000
_refine_ls_structure_factor_coef Fsqd
_refine_ls_weighting_details 'calc w=1/[\s^2^(Fo^2^)+(0.0732P)^2^+4.6115P] where P=(Fo^2^+2Fc^2^)/3'
_refine_ls_weighting_scheme calc
_refine_ls_wR_factor_gt 0.1784
_refine_ls_wR_factor_ref 0.1926
_reflns_number_gt 4579
_reflns_number_total 5680
_reflns_threshold_expression >2sigma(I)
_cod_data_source_file ja991472k_1.cif
_cod_data_source_block JA991472K-123
_cod_original_cell_volume 2812.42(10)
_cod_database_code 4116552

loop_
_symmetry_equiv_pos_as_xyz
'x, y, z'
'-x, -y, -z'

loop_
_atom_site_label
_atom_site_type_symbol
_atom_site_fract_x
_atom_site_fract_y
_atom_site_fract_z
_atom_site_U_iso_or_equiv
_atom_site_adp_type
_atom_site_occupancy
_atom_site_symmetry_multiplicity
_atom_site_calc_flag
_atom_site_refinement_flags
_atom_site_disorder_assembly
_atom_site_disorder_group
S1 S 0.92342(13) 0.45698(11) 0.16462(10) 0.0480(5) Uani 1 1 d . . .
S2 S 0.75133(13) 0.46914(12) -0.12453(11) 0.0519(5) Uani 1 1 d . . .
N1 N 0.9683(5) 0.6288(4) 0.0713(3) 0.0420(13) Uani 1 1 d . . .
H1 H 0.911(5) 0.611(4) 0.077(4) 0.039(19) Uiso 1 1 d . . .
N2 N 0.5952(4) 0.2749(5) -0.1256(4) 0.0476(16) Uani 1 1 d . . .
H2 H 0.612(4) 0.322(4) -0.091(3) 0.003(15) Uiso 1 1 d . . .
N3 N 0.7033(4) 0.2681(5) 0.0570(4) 0.0501(15) Uani 1 1 d . . .
H3 H 0.702(4) 0.317(4) 0.061(3) 0.016(16) Uiso 1 1 d . . .
C1 C 0.8859(5) 0.4126(4) 0.2422(4) 0.0450(15) Uani 1 1 d . . .
C2 C 0.9403(5) 0.4909(4) 0.3291(4) 0.0542(17) Uani 1 1 d . . .
H2B H 0.9304 0.4829 0.3803 0.065 Uiso 1 1 calc R . .
C3 C 1.0088(5) 0.5797(4) 0.3329(4) 0.0538(17) Uani 1 1 d . . .
H3A H 1.0505 0.6379 0.3872 0.065 Uiso 1 1 calc R . .
C4 C 1.0121(5) 0.5772(4) 0.2485(4) 0.0463(15) Uani 1 1 d . . .
C5 C 1.0828(5) 0.6564(4) 0.2355(4) 0.0420(15) Uani 1 1 d . . .
C6 C 1.1849(5) 0.7363(5) 0.3183(4) 0.0504(16) Uani 1 1 d . . .
C7 C 1.2580(5) 0.7093(5) 0.3783(5) 0.0624(18) Uani 1 1 d . . .
H7A H 1.2437 0.6411 0.3658 0.075 Uiso 1 1 calc R . .
C8 C 1.3521(6) 0.7838(7) 0.4563(5) 0.078(2) Uani 1 1 d . . .
H8A H 1.4004 0.7658 0.4971 0.094 Uiso 1 1 calc R . .
C9 C 1.3739(6) 0.8838(7) 0.4735(5) 0.082(2) Uani 1 1 d . . .
H9A H 1.4386 0.9336 0.5251 0.098 Uiso 1 1 calc R . .
C10 C 1.3024(7) 0.9124(5) 0.4161(5) 0.078(2) Uani 1 1 d . . .
H10A H 1.3172 0.9809 0.4297 0.093 Uiso 1 1 calc R . .
C11 C 1.2081(6) 0.8383(5) 0.3379(5) 0.0623(19) Uani 1 1 d . . .
H11A H 1.1598 0.8572 0.2981 0.075 Uiso 1 1 calc R . .
C12 C 1.0682(5) 0.6679(4) 0.1519(4) 0.0400(14) Uani 1 1 d . . .
C13 C 1.1522(5) 0.7300(4) 0.1341(4) 0.0468(15) Uani 1 1 d . . .
H13A H 1.2288 0.7648 0.1748 0.056 Uiso 1 1 calc R . .
C14 C 1.1041(5) 0.7307(4) 0.0494(4) 0.0486(16) Uani 1 1 d . . .
H14A H 1.1419 0.7645 0.0211 0.058 Uiso 1 1 calc R . .
C15 C 0.9859(5) 0.6712(4) 0.0104(4) 0.0418(14) Uani 1 1 d . . .
C16 C 0.9059(5) 0.6655(4) -0.0713(4) 0.0441(15) Uani 1 1 d . . .
C17 C 0.9426(5) 0.7466(5) -0.1052(4) 0.0497(16) Uani 1 1 d . . .
C18 C 0.9987(6) 0.8477(5) -0.0450(5) 0.0659(19) Uani 1 1 d . . .
H18A H 1.0099 0.8643 0.0164 0.079 Uiso 1 1 calc R . .
C19 C 1.0379(6) 0.9232(6) -0.0731(7) 0.083(2) Uani 1 1 d . . .
H19A H 1.0773 0.9902 -0.0306 0.099 Uiso 1 1 calc R . .
C20 C 1.0202(7) 0.9018(7) -0.1618(7) 0.085(2) Uani 1 1 d . . .
H20A H 1.0481 0.9539 -0.1804 0.103 Uiso 1 1 calc R . .
C21 C 0.9613(7) 0.8035(8) -0.2252(6) 0.080(2) Uani 1 1 d . . .
H21A H 0.9472 0.7895 -0.2870 0.096 Uiso 1 1 calc R . .
C22 C 0.9221(6) 0.7237(6) -0.1974(5) 0.0666(19) Uani 1 1 d . . .
H22A H 0.8830 0.6568 -0.2401 0.080 Uiso 1 1 calc R . .
C23 C 0.7942(5) 0.5895(4) -0.1236(4) 0.0472(15) Uani 1 1 d . . .
C24 C 0.7051(6) 0.5990(5) -0.1887(4) 0.0571(17) Uani 1 1 d . . .
H24A H 0.7115 0.6590 -0.1984 0.069 Uiso 1 1 calc R . .
C25 C 0.6088(5) 0.5120(5) -0.2358(4) 0.0562(17) Uani 1 1 d . . .
H25A H 0.5428 0.5078 -0.2801 0.067 Uiso 1 1 calc R . .
C26 C 0.6162(5) 0.4297(5) -0.2130(4) 0.0496(16) Uani 1 1 d . . .
C27 C 0.5356(5) 0.3286(4) -0.2560(4) 0.0475(16) Uani 1 1 d . . .
C28 C 0.4420(5) 0.2962(5) -0.3492(4) 0.0522(17) Uani 1 1 d . . .
C29 C 0.4628(6) 0.3255(6) -0.4167(5) 0.069(2) Uani 1 1 d . . .
H29A H 0.5357 0.3687 -0.4032 0.083 Uiso 1 1 calc R . .
C30 C 0.3766(8) 0.2913(7) -0.5039(5) 0.088(2) Uani 1 1 d . . .
H30A H 0.3908 0.3109 -0.5495 0.106 Uiso 1 1 calc R . .
C31 C 0.2694(8) 0.2283(7) -0.5229(6) 0.094(3) Uani 1 1 d . . .
H31A H 0.2108 0.2048 -0.5818 0.113 Uiso 1 1 calc R . .
C32 C 0.2482(6) 0.1999(6) -0.4569(6) 0.086(2) Uani 1 1 d . . .
H32A H 0.1750 0.1571 -0.4708 0.103 Uiso 1 1 calc R . .
C33 C 0.3326(6) 0.2330(5) -0.3700(5) 0.0670(19) Uani 1 1 d . . .
H33A H 0.3168 0.2134 -0.3250 0.080 Uiso 1 1 calc R . .
C34 C 0.5390(5) 0.2552(5) -0.2180(4) 0.0508(16) Uani 1 1 d . . .
C35 C 0.4938(6) 0.1489(5) -0.2618(5) 0.0635(19) Uani 1 1 d . . .
H35A H 0.4505 0.1120 -0.3253 0.076 Uiso 1 1 calc R . .
C36 C 0.5227(6) 0.1082(5) -0.1978(5) 0.0634(19) Uani 1 1 d . . .
H36A H 0.5041 0.0394 -0.2094 0.076 Uiso 1 1 calc R . .
C37 C 0.5859(5) 0.1887(4) -0.1105(4) 0.0491(16) Uani 1 1 d . . .
C38 C 0.6381(5) 0.1855(4) -0.0224(4) 0.0465(15) Uani 1 1 d . . .
C39 C 0.6397(5) 0.1004(5) -0.0002(5) 0.0548(17) Uani 1 1 d . . .
H39A H 0.6039 0.0329 -0.0416 0.066 Uiso 1 1 calc R . .
C40 C 0.7024(5) 0.1345(4) 0.0918(5) 0.0543(17) Uani 1 1 d . . .
H40A H 0.7155 0.0938 0.1249 0.065 Uiso 1 1 calc R . .
C41 C 0.7449(5) 0.2407(4) 0.1299(4) 0.0463(15) Uani 1 1 d . . .
C42 C 0.8177(5) 0.3100(4) 0.2205(4) 0.0469(15) Uani 1 1 d . . .
C43 C 0.8271(5) 0.2708(4) 0.2951(4) 0.0471(15) Uani 1 1 d . . .
C44 C 0.7325(6) 0.2044(5) 0.2945(4) 0.0580(17) Uani 1 1 d . . .
H44A H 0.6615 0.1855 0.2472 0.070 Uiso 1 1 calc R . .
C45 C 0.7409(6) 0.1654(5) 0.3626(5) 0.068(2) Uani 1 1 d . . .
H45A H 0.6758 0.1222 0.3621 0.081 Uiso 1 1 calc R . .
C46 C 0.8444(7) 0.1899(5) 0.4307(5) 0.068(2) Uani 1 1 d . . .
H46A H 0.8498 0.1615 0.4754 0.082 Uiso 1 1 calc R . .
C47 C 0.9404(6) 0.2556(5) 0.4341(5) 0.0633(19) Uani 1 1 d . . .
H47A H 1.0110 0.2732 0.4813 0.076 Uiso 1 1 calc R . .
C48 C 0.9314(6) 0.2960(5) 0.3661(4) 0.0557(17) Uani 1 1 d . . .
H48A H 0.9967 0.3410 0.3683 0.067 Uiso 1 1 calc R . .
O8 O 0.6630(4) 0.4370(3) 0.0395(3) 0.0578(11) Uani 1 1 d . . .
F3C F 0.5088(4) 0.4798(3) 0.0844(3) 0.0888(13) Uani 1 1 d . . .
O7 O 0.7747(4) 0.6022(3) 0.1028(3) 0.0670(13) Uani 1 1 d . . .
F2C F 0.6512(4) 0.5442(4) 0.2143(3) 0.1041(15) Uani 1 1 d . . .
F1C F 0.6125(4) 0.6361(3) 0.1411(3) 0.0989(15) Uani 1 1 d . . .
C1C C 0.6913(6) 0.5272(5) 0.0864(4) 0.0494(16) Uani 1 1 d . . .
C1D C 0.4464(6) 0.2162(5) 0.1024(5) 0.0620(19) Uani 1 1 d . A .
C2C C 0.6157(6) 0.5475(5) 0.1313(5) 0.0606(18) Uani 1 1 d . . .
O6 O 0.4868(5) 0.3097(4) 0.1510(3) 0.0922(17) Uani 1 1 d . . .
H6A H 0.5369 0.3225 0.2017 0.138 Uiso 1 1 calc R . .
O5 O 0.4698(5) 0.1522(4) 0.1231(4) 0.0980(18) Uani 1 1 d . . .
C2D C 0.3534(7) 0.1896(6) 0.0070(6) 0.078(2) Uani 1 1 d D . .
F1D F 0.2616(19) 0.194(3) 0.007(3) 0.154(12) Uani 0.51(5) 1 d PD A 1
F2D F 0.387(2) 0.2445(17) -0.0335(14) 0.129(13) Uani 0.51(5) 1 d PD A 1
F3D F 0.325(3) 0.0974(11) -0.0437(15) 0.126(10) Uani 0.51(5) 1 d PD A 1
F1D' F 0.298(3) 0.243(3) 0.015(2) 0.152(13) Uani 0.49(5) 1 d PD A 2
F2D' F 0.396(3) 0.209(4) -0.047(2) 0.162(15) Uani 0.49(5) 1 d PD A 2
F3D' F 0.283(3) 0.0972(15) -0.034(3) 0.159(14) Uani 0.49(5) 1 d PD A 2
O2 O 0.6194(5) 0.7747(5) 0.7191(4) 0.0904(16) Uani 1 1 d . . .
C1A C 0.6182(7) 0.8607(7) 0.7241(5) 0.073(2) Uani 1 1 d . B .
C2A C 0.7302(7) 0.9478(6) 0.7904(6) 0.078(2) Uani 1 1 d D . .
O1 O 0.5419(6) 0.8765(6) 0.6813(5) 0.133(3) Uani 1 1 d . . .
F1A F 0.722(2) 1.0255(17) 0.8362(16) 0.128(10) Uani 0.47(5) 1 d PD B 1
F2A F 0.790(2) 0.920(2) 0.8493(17) 0.153(15) Uani 0.47(5) 1 d PD B 1
F3A F 0.788(3) 0.977(3) 0.747(3) 0.19(2) Uani 0.47(5) 1 d PD B 1
F1A' F 0.772(2) 0.940(3) 0.8683(16) 0.171(15) Uani 0.53(5) 1 d PD B 2
F2A' F 0.8019(18) 0.958(2) 0.7567(17) 0.106(7) Uani 0.53(5) 1 d PD B 2
F3A' F 0.713(3) 1.0290(15) 0.804(4) 0.227(16) Uani 0.53(5) 1 d PD B 2
F3B F 0.2665(5) 0.4905(5) 0.4528(4) 0.149(2) Uani 1 1 d . . .
F2B F 0.1774(5) 0.5537(5) 0.5113(4) 0.135(2) Uani 1 1 d . . .
C1B C 0.3610(7) 0.5920(5) 0.6121(6) 0.069(2) Uani 1 1 d . . .
O4 O 0.3549(5) 0.6101(4) 0.6853(4) 0.0935(17) Uani 1 1 d . . .
F1B F 0.2091(5) 0.4336(4) 0.5383(4) 0.141(2) Uani 1 1 d . . .
O3 O 0.4414(7) 0.6278(6) 0.5981(5) 0.150(3) Uani 1 1 d . . .
C2B C 0.2548(8) 0.5159(6) 0.5284(6) 0.083(2) Uani 1 1 d . . .
F3E F 1.0351(7) 1.0017(5) 0.3334(5) 0.183(3) Uani 1 1 d . C .
F2E F 0.8803(9) 0.9608(6) 0.3350(8) 0.246(6) Uani 1 1 d . C .
F1E F 1.0030(9) 0.9253(7) 0.4116(6) 0.216(4) Uani 1 1 d . C .
H2A H 0.529(12) 0.702(11) 0.666(9) 0.21(5) Uiso 1 1 d . . .
C1E C 0.9136(12) 0.8450(10) 0.2425(10) 0.075(4) Uani 0.663(7) 1 d PD C 1
O10 O 0.8401(10) 0.7695(7) 0.2383(10) 0.138(5) Uani 0.663(7) 1 d PD C 1
H10B H 0.8245 0.7197 0.1935 0.207 Uiso 0.663(7) 1 calc PR C 1
O9 O 0.9535(8) 0.8494(7) 0.1905(7) 0.103(3) Uani 0.663(7) 1 d PD C 1
C1E' C 0.916(2) 0.8215(18) 0.2889(16) 0.075(4) Uani 0.337(7) 1 d PD C 2
O9' O 0.9192(16) 0.7643(14) 0.3262(13) 0.103(3) Uani 0.337(7) 1 d PD C 2
O10' O 0.870(2) 0.7927(19) 0.2019(16) 0.138(5) Uani 0.337(7) 1 d PD C 2
H10C H 0.8454 0.7305 0.1783 0.207 Uiso 0.337(7) 1 calc PR C 2
C2E C 0.9531(12) 0.9318(8) 0.3331(8) 0.124(4) Uani 1 1 d . . .

loop_
_atom_site_aniso_label
_atom_site_aniso_U_11
_atom_site_aniso_U_22
_atom_site_aniso_U_33
_atom_site_aniso_U_23
_atom_site_aniso_U_13
_atom_site_aniso_U_12
S1 0.0481(10) 0.0440(9) 0.0402(9) 0.0159(7) 0.0131(8) 0.0111(7)
S2 0.0435(10) 0.0514(10) 0.0477(10) 0.0167(8) 0.0081(8) 0.0179(8)
N1 0.033(3) 0.046(3) 0.043(3) 0.017(3) 0.015(3) 0.013(3)
N2 0.043(3) 0.038(4) 0.039(4) -0.001(3) 0.011(3) 0.008(3)
N3 0.054(4) 0.033(3) 0.049(4) 0.011(3) 0.012(3) 0.015(3)
C1 0.047(4) 0.049(4) 0.038(4) 0.018(3) 0.017(3) 0.018(3)
C2 0.061(4) 0.047(4) 0.043(4) 0.016(3) 0.024(3) 0.008(3)
C3 0.061(4) 0.044(4) 0.041(4) 0.009(3) 0.019(3) 0.012(3)
C4 0.043(4) 0.043(3) 0.042(4) 0.012(3) 0.009(3) 0.017(3)
C5 0.032(3) 0.047(4) 0.043(4) 0.020(3) 0.015(3) 0.013(3)
C6 0.038(4) 0.057(4) 0.045(4) 0.021(3) 0.013(3) 0.008(3)
C7 0.047(4) 0.067(4) 0.056(4) 0.023(4) 0.011(4) 0.017(4)
C8 0.048(5) 0.095(6) 0.063(5) 0.030(5) 0.007(4) 0.013(4)
C9 0.048(5) 0.089(6) 0.053(5) 0.016(4) 0.003(4) -0.011(4)
C10 0.073(5) 0.052(4) 0.066(5) 0.014(4) 0.013(5) -0.002(4)
C11 0.060(5) 0.048(4) 0.062(5) 0.021(4) 0.019(4) 0.009(4)
C12 0.030(4) 0.045(3) 0.042(4) 0.016(3) 0.011(3) 0.017(3)
C13 0.038(4) 0.043(3) 0.055(4) 0.019(3) 0.017(3) 0.012(3)
C14 0.043(4) 0.055(4) 0.054(4) 0.028(3) 0.023(3) 0.020(3)
C15 0.037(4) 0.048(4) 0.041(4) 0.019(3) 0.017(3) 0.016(3)
C16 0.045(4) 0.047(4) 0.039(4) 0.016(3) 0.015(3) 0.023(3)
C17 0.040(4) 0.059(4) 0.052(4) 0.027(4) 0.016(3) 0.022(3)
C18 0.061(5) 0.065(5) 0.064(5) 0.034(4) 0.019(4) 0.018(4)
C19 0.073(6) 0.085(6) 0.094(7) 0.055(5) 0.031(5) 0.028(4)
C20 0.071(6) 0.096(7) 0.117(8) 0.070(6) 0.045(6) 0.040(5)
C21 0.092(6) 0.130(8) 0.074(6) 0.079(6) 0.051(5) 0.067(6)
C22 0.068(5) 0.090(5) 0.052(5) 0.033(4) 0.024(4) 0.044(4)
C23 0.045(4) 0.056(4) 0.037(4) 0.015(3) 0.015(3) 0.022(3)
C24 0.053(4) 0.061(4) 0.056(4) 0.028(4) 0.015(4) 0.027(4)
C25 0.043(4) 0.069(5) 0.057(4) 0.026(4) 0.013(3) 0.032(4)
C26 0.040(4) 0.062(4) 0.042(4) 0.018(3) 0.012(3) 0.024(3)
C27 0.041(4) 0.049(4) 0.039(4) 0.007(3) 0.013(3) 0.016(3)
C28 0.040(4) 0.065(4) 0.035(4) 0.006(3) 0.006(3) 0.022(3)
C29 0.051(4) 0.093(5) 0.046(5) 0.018(4) 0.015(4) 0.021(4)
C30 0.092(7) 0.118(7) 0.039(5) 0.023(4) 0.021(5) 0.039(6)
C31 0.076(7) 0.121(7) 0.046(5) 0.018(5) -0.006(5) 0.038(6)
C32 0.050(5) 0.105(6) 0.056(5) 0.015(5) 0.000(5) 0.012(4)
C33 0.047(5) 0.077(5) 0.053(5) 0.018(4) 0.008(4) 0.016(4)
C34 0.039(4) 0.058(5) 0.039(4) 0.008(3) 0.009(3) 0.017(3)
C35 0.058(4) 0.052(4) 0.041(4) -0.004(4) 0.002(3) 0.011(4)
C36 0.064(5) 0.044(4) 0.055(5) 0.003(4) 0.009(4) 0.020(4)
C37 0.046(4) 0.037(4) 0.052(5) 0.011(3) 0.017(3) 0.011(3)
C38 0.045(4) 0.044(4) 0.045(4) 0.014(4) 0.018(3) 0.017(3)
C39 0.057(4) 0.039(4) 0.052(5) 0.007(3) 0.020(4) 0.012(3)
C40 0.062(4) 0.043(4) 0.052(5) 0.022(3) 0.019(4) 0.018(3)
C41 0.048(4) 0.038(4) 0.045(4) 0.017(3) 0.015(3) 0.013(3)
C42 0.047(4) 0.050(4) 0.044(4) 0.018(3) 0.018(3) 0.022(3)
C43 0.043(4) 0.043(3) 0.046(4) 0.014(3) 0.013(3) 0.014(3)
C44 0.053(4) 0.054(4) 0.056(4) 0.024(3) 0.018(3) 0.012(3)
C45 0.067(5) 0.065(4) 0.060(5) 0.029(4) 0.027(4) 0.010(4)
C46 0.084(6) 0.062(4) 0.053(5) 0.030(4) 0.027(5) 0.019(4)
C47 0.058(5) 0.072(5) 0.050(4) 0.023(4) 0.012(4) 0.028(4)
C48 0.052(4) 0.057(4) 0.053(4) 0.021(3) 0.020(4) 0.019(3)
O8 0.062(3) 0.047(3) 0.054(3) 0.010(2) 0.016(2) 0.026(2)
F3C 0.066(3) 0.099(3) 0.114(4) 0.047(3) 0.051(3) 0.033(3)
O7 0.049(3) 0.054(3) 0.081(3) 0.010(2) 0.029(3) 0.012(2)
F2C 0.124(4) 0.139(4) 0.069(3) 0.053(3) 0.055(3) 0.056(3)
F1C 0.125(4) 0.074(3) 0.147(4) 0.045(3) 0.095(3) 0.062(3)
C1C 0.054(4) 0.045(4) 0.043(4) 0.013(3) 0.012(3) 0.027(4)
C1D 0.068(5) 0.040(4) 0.071(5) 0.022(4) 0.028(4) 0.015(4)
C2C 0.066(5) 0.047(4) 0.074(5) 0.021(4) 0.039(4) 0.022(4)
O6 0.115(4) 0.060(4) 0.066(3) 0.021(3) 0.008(3) 0.030(3)
O5 0.097(4) 0.067(4) 0.093(4) 0.018(3) 0.007(3) 0.036(3)
C2D 0.074(7) 0.067(7) 0.072(6) 0.026(5) 0.018(5) 0.019(6)
F1D 0.060(10) 0.20(3) 0.122(17) 0.00(2) -0.005(10) 0.048(15)
F2D 0.17(2) 0.075(11) 0.068(10) 0.043(7) 0.001(12) -0.004(11)
F3D 0.16(2) 0.052(13) 0.071(9) -0.008(9) -0.029(11) 0.035(10)
F1D' 0.13(2) 0.19(2) 0.090(12) -0.013(17) -0.007(19) 0.12(2)
F2D' 0.15(2) 0.29(4) 0.120(15) 0.12(2) 0.093(16) 0.11(3)
F3D' 0.090(16) 0.12(2) 0.16(2) 0.059(16) -0.014(12) -0.009(12)
O2 0.090(4) 0.074(4) 0.093(4) 0.025(3) 0.039(3) 0.023(3)
C1A 0.068(6) 0.079(6) 0.066(5) 0.034(5) 0.020(5) 0.028(5)
C2A 0.059(6) 0.079(6) 0.082(7) 0.031(6) 0.024(6) 0.014(5)
O1 0.087(5) 0.157(6) 0.109(5) 0.046(5) -0.008(4) 0.052(5)
F1A 0.092(14) 0.091(16) 0.111(16) -0.037(10) 0.007(10) 0.025(12)
F2A 0.079(11) 0.141(15) 0.14(3) 0.014(14) -0.043(12) 0.059(12)
F3A 0.16(3) 0.15(2) 0.25(3) 0.11(2) 0.10(3) 0.02(2)
F1A' 0.121(17) 0.21(3) 0.064(10) 0.050(13) 0.000(11) -0.037(15)
F2A' 0.057(9) 0.143(15) 0.139(14) 0.070(11) 0.058(9) 0.039(10)
F3A' 0.14(2) 0.070(14) 0.45(5) 0.06(2) 0.13(3) 0.044(14)
F3B 0.138(5) 0.167(6) 0.079(4) 0.000(4) 0.040(4) 0.030(4)
F2B 0.105(4) 0.156(5) 0.110(4) 0.039(4) 0.010(3) 0.063(4)
C1B 0.064(6) 0.047(4) 0.078(6) 0.014(4) 0.025(5) 0.014(4)
O4 0.092(4) 0.085(4) 0.065(4) 0.025(3) 0.014(3) 0.011(3)
F1B 0.123(5) 0.072(3) 0.141(5) 0.034(3) 0.009(4) -0.012(3)
O3 0.104(5) 0.117(5) 0.131(6) -0.024(4) 0.060(5) -0.030(4)
C2B 0.084(7) 0.071(6) 0.067(6) 0.016(5) 0.015(5) 0.025(5)
F3E 0.196(7) 0.128(5) 0.136(5) 0.041(4) 0.058(5) -0.026(5)
F2E 0.197(9) 0.118(6) 0.351(14) -0.031(6) 0.113(9) 0.079(6)
F1E 0.268(10) 0.212(9) 0.137(6) 0.078(6) 0.069(7) 0.074(8)
C1E 0.093(9) 0.060(8) 0.075(11) 0.037(8) 0.038(9) 0.024(7)
O10 0.139(9) 0.064(6) 0.172(12) -0.011(6) 0.114(9) -0.016(6)
O9 0.093(6) 0.106(6) 0.087(6) 0.036(5) 0.035(5) 0.016(5)
C1E' 0.093(9) 0.060(8) 0.075(11) 0.037(8) 0.038(9) 0.024(7)
O9' 0.093(6) 0.106(6) 0.087(6) 0.036(5) 0.035(5) 0.016(5)
O10' 0.139(9) 0.064(6) 0.172(12) -0.011(6) 0.114(9) -0.016(6)
C2E 0.146(11) 0.066(7) 0.092(8) 0.014(6) 0.017(8) 0.012(7)

loop_
_atom_type_symbol
_atom_type_description
_atom_type_scat_dispersion_real
_atom_type_scat_dispersion_imag
_atom_type_scat_source
C C 0.0033 0.0016 'International Tables Vol C Tables 4.2.6.8 and 6.1.1.4'
H H 0.0000 0.0000 'International Tables Vol C Tables 4.2.6.8 and 6.1.1.4'
N N 0.0061 0.0033 'International Tables Vol C Tables 4.2.6.8 and 6.1.1.4'
O O 0.0106 0.0060 'International Tables Vol C Tables 4.2.6.8 and 6.1.1.4'
F F 0.0171 0.0103 'International Tables Vol C Tables 4.2.6.8 and 6.1.1.4'
S S 0.1246 0.1234 'International Tables Vol C Tables 4.2.6.8 and 6.1.1.4'

loop_
_geom_angle_atom_site_label_1
_geom_angle_atom_site_label_2
_geom_angle_atom_site_label_3
_geom_angle
C4 S1 C1 92.8(3)
C23 S2 C26 92.7(3)
C15 N1 C12 110.2(5)
C37 N2 C34 111.6(6)
C38 N3 C41 110.8(5)
C2 C1 C42 126.1(5)
C2 C1 S1 109.5(4)
C42 C1 S1 124.3(4)
C3 C2 C1 114.2(5)
C2 C3 C4 114.6(5)
C3 C4 C5 125.8(5)
C3 C4 S1 108.9(4)
C5 C4 S1 125.1(5)
C12 C5 C4 126.7(5)
C12 C5 C6 115.5(5)
C4 C5 C6 117.7(5)
C11 C6 C7 119.0(6)
C11 C6 C5 120.9(6)
C7 C6 C5 120.1(6)
C8 C7 C6 120.0(7)
C9 C8 C7 119.8(7)
C8 C9 C10 121.3(7)
C9 C10 C11 119.2(7)
C10 C11 C6 120.6(7)
N1 C12 C5 128.2(5)
N1 C12 C13 105.3(5)
C5 C12 C13 126.4(5)
C14 C13 C12 109.4(5)
C13 C14 C15 108.4(5)
N1 C15 C16 128.5(5)
N1 C15 C14 106.4(5)
C16 C15 C14 124.9(5)
C15 C16 C23 125.7(5)
C15 C16 C17 116.4(5)
C23 C16 C17 117.9(5)
C18 C17 C22 118.3(6)
C18 C17 C16 120.5(6)
C22 C17 C16 121.2(6)
C19 C18 C17 121.8(7)
C20 C19 C18 120.4(8)
C19 C20 C21 120.3(7)
C20 C21 C22 120.4(7)
C17 C22 C21 118.8(7)
C24 C23 C16 124.8(5)
C24 C23 S2 110.3(5)
C16 C23 S2 124.7(5)
C25 C24 C23 113.3(6)
C24 C25 C26 115.0(6)
C25 C26 C27 127.9(6)
C25 C26 S2 108.7(5)
C27 C26 S2 123.2(5)
C34 C27 C26 124.1(5)
C34 C27 C28 117.5(5)
C26 C27 C28 118.4(6)
C29 C28 C33 119.0(6)
C29 C28 C27 120.9(6)
C33 C28 C27 120.0(6)
C30 C29 C28 120.4(7)
C31 C30 C29 119.3(7)
C32 C31 C30 120.6(7)
C31 C32 C33 120.9(8)
C32 C33 C28 119.7(7)
N2 C34 C27 125.3(6)
N2 C34 C35 104.6(6)
C27 C34 C35 130.0(6)
C36 C35 C34 109.7(6)
C35 C36 C37 107.4(6)
N2 C37 C36 106.6(6)
N2 C37 C38 124.3(5)
C36 C37 C38 128.9(6)
N3 C38 C39 106.8(6)
N3 C38 C37 124.5(5)
C39 C38 C37 128.7(6)
C40 C39 C38 107.5(5)
C39 C40 C41 109.5(5)
N3 C41 C42 123.9(5)
N3 C41 C40 105.4(5)
C42 C41 C40 130.6(6)
C41 C42 C1 123.0(5)
C41 C42 C43 117.1(5)
C1 C42 C43 119.8(5)
C44 C43 C48 117.6(6)
C44 C43 C42 120.9(6)
C48 C43 C42 121.5(5)
C43 C44 C45 121.2(6)
C46 C45 C44 120.1(6)
C45 C46 C47 120.6(6)
C46 C47 C48 119.1(6)
C43 C48 C47 121.3(6)
O7 C1C O8 128.0(6)
O7 C1C C2C 116.1(6)
O8 C1C C2C 115.8(6)
O5 C1D O6 128.4(7)
O5 C1D C2D 120.6(6)
O6 C1D C2D 111.0(6)
F1C C2C F2C 107.2(6)
F1C C2C F3C 105.9(6)
F2C C2C F3C 106.0(5)
F1C C2C C1C 113.3(5)
F2C C2C C1C 110.4(6)
F3C C2C C1C 113.6(6)
F2D C2D F2D' 26.9(19)
F2D C2D F1D' 83(2)
F2D' C2D F1D' 107.8(15)
F2D C2D F3D' 125(2)
F2D' C2D F3D' 106.6(15)
F1D' C2D F3D' 107.2(14)
F2D C2D F1D 108.3(15)
F2D' C2D F1D 127(3)
F1D' C2D F1D 32.3(19)
F3D' C2D F1D 76.5(17)
F2D C2D F3D 107.1(13)
F2D' C2D F3D 82.8(19)
F1D' C2D F3D 133.3(19)
F3D' C2D F3D 30.0(19)
F1D C2D F3D 105.4(13)
F2D C2D C1D 111.7(13)
F2D' C2D C1D 110.3(17)
F1D' C2D C1D 109.5(17)
F3D' C2D C1D 115.1(18)
F1D C2D C1D 115.3(19)
F3D C2D C1D 108.6(14)
O1 C1A O2 127.0(8)
O1 C1A C2A 120.0(8)
O2 C1A C2A 112.9(8)
F2A' C2A F1A 121(2)
F2A' C2A F1A' 109.4(13)
F1A C2A F1A' 85(2)
F2A' C2A F3A' 107.2(12)
F1A C2A F3A' 23(2)
F1A' C2A F3A' 108.3(13)
F2A' C2A F3A 19(2)
F1A C2A F3A 106.9(13)
F1A' C2A F3A 124(2)
F3A' C2A F3A 90(2)
F2A' C2A F2A 88.9(18)
F1A C2A F2A 107.6(12)
F1A' C2A F2A 24.6(19)
F3A' C2A F2A 129(2)
F3A C2A F2A 106.7(13)
F2A' C2A C1A 112.1(14)
F1A C2A C1A 113.9(14)
F1A' C2A C1A 112.6(13)
F3A' C2A C1A 107.0(18)
F3A C2A C1A 111(2)
F2A C2A C1A 110.6(15)
O3 C1B O4 128.1(8)
O3 C1B C2B 115.9(9)
O4 C1B C2B 116.0(8)
F1B C2B F3B 107.2(8)
F1B C2B F2B 105.6(8)
F3B C2B F2B 105.2(7)
F1B C2B C1B 113.4(7)
F3B C2B C1B 114.7(8)
F2B C2B C1B 110.0(7)
O9 C1E O10 127.5(14)
O9 C1E C2E 124.0(12)
O10 C1E C2E 108.3(12)
O9' C1E' O10' 122(3)
O9' C1E' C2E 127(2)
O10' C1E' C2E 111(2)
F2E C2E F3E 110.0(11)
F2E C2E F1E 109.3(14)
F3E C2E F1E 101.0(11)
F2E C2E C1E' 116.2(16)
F3E C2E C1E' 126.7(18)
F1E C2E C1E' 87.8(12)
F2E C2E C1E 112.3(12)
F3E C2E C1E 102.6(11)
F1E C2E C1E 120.4(12)
C1E' C2E C1E 35.7(9)

loop_
_geom_bond_atom_site_label_1
_geom_bond_atom_site_label_2
_geom_bond_distance
S1 C4 1.726(6)
S1 C1 1.733(6)
S2 C23 1.708(6)
S2 C26 1.750(6)
N1 C15 1.362(7)
N1 C12 1.390(7)
N2 C37 1.345(8)
N2 C34 1.370(8)
N3 C38 1.345(8)
N3 C41 1.367(8)
C1 C2 1.388(8)
C1 C42 1.415(8)
C2 C3 1.351(8)
C3 C4 1.402(8)
C4 C5 1.403(8)
C5 C12 1.391(8)
C5 C6 1.480(8)
C6 C11 1.385(8)
C6 C7 1.389(9)
C7 C8 1.381(9)
C8 C9 1.363(11)
C9 C10 1.368(10)
C10 C11 1.382(9)
C12 C13 1.414(8)
C13 C14 1.340(8)
C14 C15 1.418(8)
C15 C16 1.394(8)
C16 C23 1.413(8)
C16 C17 1.480(8)
C17 C18 1.384(9)
C17 C22 1.386(9)
C18 C19 1.355(9)
C19 C20 1.341(11)
C20 C21 1.369(11)
C21 C22 1.403(10)
C23 C24 1.407(8)
C24 C25 1.357(8)
C25 C26 1.390(8)
C26 C27 1.401(8)
C27 C34 1.394(8)
C27 C28 1.488(8)
C28 C29 1.376(9)
C28 C33 1.388(9)
C29 C30 1.376(10)
C30 C31 1.370(11)
C31 C32 1.349(11)
C32 C33 1.363(9)
C34 C35 1.404(8)
C35 C36 1.352(9)
C36 C37 1.405(8)
C37 C38 1.414(8)
C38 C39 1.408(8)
C39 C40 1.343(8)
C40 C41 1.399(8)
C41 C42 1.393(8)
C42 C43 1.475(8)
C43 C44 1.376(8)
C43 C48 1.386(8)
C44 C45 1.378(8)
C45 C46 1.361(9)
C46 C47 1.364(9)
C47 C48 1.389(9)
O8 C1C 1.238(7)
F3C C2C 1.326(7)
O7 C1C 1.233(7)
F2C C2C 1.316(8)
F1C C2C 1.304(7)
C1C C2C 1.515(9)
C1D O5 1.182(8)
C1D O6 1.259(8)
C1D C2D 1.528(10)
C2D F2D 1.260(13)
C2D F2D' 1.265(14)
C2D F1D' 1.266(14)
C2D F3D' 1.270(14)
C2D F1D 1.277(14)
C2D F3D 1.279(13)
O2 C1A 1.267(9)
C1A O1 1.179(9)
C1A C2A 1.501(11)
C2A F2A' 1.271(12)
C2A F1A 1.273(12)
C2A F1A' 1.273(13)
C2A F3A' 1.280(13)
C2A F3A 1.284(14)
C2A F2A 1.290(13)
F3B C2B 1.290(9)
F2B C2B 1.325(9)
C1B O3 1.200(9)
C1B O4 1.208(9)
C1B C2B 1.496(11)
F1B C2B 1.279(9)
F3E C2E 1.285(12)
F2E C2E 1.205(15)
F1E C2E 1.295(12)
C1E O9 1.166(12)
C1E O10 1.238(13)
C1E C2E 1.514(17)
C1E' O9' 1.172(18)
C1E' O10' 1.259(19)
C1E' C2E 1.47(3)

loop_
_geom_torsion_atom_site_label_1
_geom_torsion_atom_site_label_2
_geom_torsion_atom_site_label_3
_geom_torsion_atom_site_label_4
_geom_torsion
C4 S1 C1 C2 1.0(5)
C4 S1 C1 C42 -174.2(5)
C42 C1 C2 C3 174.1(6)
S1 C1 C2 C3 -1.1(7)
C1 C2 C3 C4 0.5(8)
C2 C3 C4 C5 -174.6(6)
C2 C3 C4 S1 0.3(7)
C1 S1 C4 C3 -0.8(5)
C1 S1 C4 C5 174.2(5)
C3 C4 C5 C12 -161.3(6)
S1 C4 C5 C12 24.6(9)
C3 C4 C5 C6 19.4(9)
S1 C4 C5 C6 -154.7(5)
C12 C5 C6 C11 51.7(8)
C4 C5 C6 C11 -128.9(6)
C12 C5 C6 C7 -129.3(6)
C4 C5 C6 C7 50.1(8)
C11 C6 C7 C8 0.3(10)
C5 C6 C7 C8 -178.8(6)
C6 C7 C8 C9 -1.1(11)
C7 C8 C9 C10 2.0(12)
C8 C9 C10 C11 -1.9(12)
C9 C10 C11 C6 1.0(11)
C7 C6 C11 C10 -0.2(10)
C5 C6 C11 C10 178.8(6)
C15 N1 C12 C5 169.6(6)
C15 N1 C12 C13 -5.6(6)
C4 C5 C12 N1 24.2(10)
C6 C5 C12 N1 -156.6(6)
C4 C5 C12 C13 -161.6(6)
C6 C5 C12 C13 17.7(8)
N1 C12 C13 C14 2.2(6)
C5 C12 C13 C14 -173.1(6)
C12 C13 C14 C15 1.8(7)
C12 N1 C15 C16 -169.1(6)
C12 N1 C15 C14 6.7(6)
C13 C14 C15 N1 -5.2(6)
C13 C14 C15 C16 170.8(6)
N1 C15 C16 C23 -21.7(10)
C14 C15 C16 C23 163.1(6)
N1 C15 C16 C17 158.2(6)
C14 C15 C16 C17 -16.9(8)
C15 C16 C17 C18 -46.9(8)
C23 C16 C17 C18 133.1(6)
C15 C16 C17 C22 133.1(6)
C23 C16 C17 C22 -47.0(8)
C22 C17 C18 C19 -3.0(10)
C16 C17 C18 C19 176.9(6)
C17 C18 C19 C20 1.9(11)
C18 C19 C20 C21 0.7(12)
C19 C20 C21 C22 -2.1(12)
C18 C17 C22 C21 1.5(9)
C16 C17 C22 C21 -178.4(6)
C20 C21 C22 C17 1.0(11)
C15 C16 C23 C24 160.4(6)
C17 C16 C23 C24 -19.5(9)
C15 C16 C23 S2 -25.8(9)
C17 C16 C23 S2 154.2(5)
C26 S2 C23 C24 1.3(5)
C26 S2 C23 C16 -173.2(5)
C16 C23 C24 C25 174.2(6)
S2 C23 C24 C25 -0.3(7)
C23 C24 C25 C26 -1.3(8)
C24 C25 C26 C27 -173.0(6)
C24 C25 C26 S2 2.2(7)
C23 S2 C26 C25 -2.0(5)
C23 S2 C26 C27 173.5(5)
C25 C26 C27 C34 -166.3(6)
S2 C26 C27 C34 19.2(9)
C25 C26 C27 C28 15.4(9)
S2 C26 C27 C28 -159.1(5)
C34 C27 C28 C29 -135.3(7)
C26 C27 C28 C29 43.2(9)
C34 C27 C28 C33 42.7(8)
C26 C27 C28 C33 -138.8(6)
C33 C28 C29 C30 -1.0(11)
C27 C28 C29 C30 177.1(7)
C28 C29 C30 C31 0.4(12)
C29 C30 C31 C32 0.2(14)
C30 C31 C32 C33 -0.1(14)
C31 C32 C33 C28 -0.5(12)
C29 C28 C33 C32 1.0(10)
C27 C28 C33 C32 -177.0(7)
C37 N2 C34 C27 -178.0(6)
C37 N2 C34 C35 -0.9(7)
C26 C27 C34 N2 22.0(10)
C28 C27 C34 N2 -159.6(6)
C26 C27 C34 C35 -154.3(7)
C28 C27 C34 C35 24.0(10)
N2 C34 C35 C36 -0.2(7)
C27 C34 C35 C36 176.7(7)
C34 C35 C36 C37 1.1(8)
C34 N2 C37 C36 1.6(7)
C34 N2 C37 C38 177.9(6)
C35 C36 C37 N2 -1.6(7)
C35 C36 C37 C38 -177.7(6)
C41 N3 C38 C39 -1.5(7)
C41 N3 C38 C37 -177.9(6)
N2 C37 C38 N3 0.1(10)
C36 C37 C38 N3 175.5(6)
N2 C37 C38 C39 -175.5(6)
C36 C37 C38 C39 -0.1(11)
N3 C38 C39 C40 2.0(7)
C37 C38 C39 C40 178.2(6)
C38 C39 C40 C41 -1.8(7)
C38 N3 C41 C42 178.1(6)
C38 N3 C41 C40 0.4(7)
C39 C40 C41 N3 0.9(7)
C39 C40 C41 C42 -176.6(6)
N3 C41 C42 C1 -21.9(9)
C40 C41 C42 C1 155.2(6)
N3 C41 C42 C43 161.7(6)
C40 C41 C42 C43 -21.2(10)
C2 C1 C42 C41 164.6(6)
S1 C1 C42 C41 -20.9(9)
C2 C1 C42 C43 -19.1(9)
S1 C1 C42 C43 155.3(5)
C41 C42 C43 C44 -42.5(8)
C1 C42 C43 C44 141.0(6)
C41 C42 C43 C48 134.9(6)
C1 C42 C43 C48 -41.6(8)
C48 C43 C44 C45 0.8(9)
C42 C43 C44 C45 178.3(6)
C43 C44 C45 C46 -2.0(10)
C44 C45 C46 C47 2.1(11)
C45 C46 C47 C48 -1.1(11)
C44 C43 C48 C47 0.2(9)
C42 C43 C48 C47 -177.3(6)
C46 C47 C48 C43 -0.1(10)
O7 C1C C2C F1C 32.0(9)
O8 C1C C2C F1C -149.6(6)
O7 C1C C2C F2C -88.3(7)
O8 C1C C2C F2C 90.2(7)
O7 C1C C2C F3C 152.8(6)
O8 C1C C2C F3C -28.7(8)
O5 C1D C2D F2D -128.0(19)
O6 C1D C2D F2D 54.0(19)
O5 C1D C2D F2D' -99(3)
O6 C1D C2D F2D' 83(3)
O5 C1D C2D F1D' 142(3)
O6 C1D C2D F1D' -36(3)
O5 C1D C2D F3D' 22(3)
O6 C1D C2D F3D' -156(3)
O5 C1D C2D F1D 108(2)
O6 C1D C2D F1D -70(2)
O5 C1D C2D F3D -10(2)
O6 C1D C2D F3D 172(2)
O1 C1A C2A F2A' -101.7(19)
O2 C1A C2A F2A' 76.0(19)
O1 C1A C2A F1A 40(2)
O2 C1A C2A F1A -142.8(18)
O1 C1A C2A F1A' 134(2)
O2 C1A C2A F1A' -48(3)
O1 C1A C2A F3A' 16(3)
O2 C1A C2A F3A' -167(2)
O1 C1A C2A F3A -81(2)
O2 C1A C2A F3A 97(2)
O1 C1A C2A F2A 160.9(18)
O2 C1A C2A F2A -21.4(19)
O3 C1B C2B F1B 130.4(10)
O4 C1B C2B F1B -49.9(11)
O3 C1B C2B F3B 6.8(12)
O4 C1B C2B F3B -173.6(8)
O3 C1B C2B F2B -111.5(10)
O4 C1B C2B F2B 68.1(10)
O9' C1E' C2E F2E -98(3)
O10' C1E' C2E F2E 78(3)
O9' C1E' C2E F3E 115(3)
O10' C1E' C2E F3E -69(3)
O9' C1E' C2E F1E 13(3)
O10' C1E' C2E F1E -171(3)
O9' C1E' C2E C1E 170(5)
O10' C1E' C2E C1E -14.3(19)
O9 C1E C2E F2E 117.3(17)
O10 C1E C2E F2E -67.6(17)
O9 C1E C2E F3E -0.8(19)
O10 C1E C2E F3E 174.3(13)
O9 C1E C2E F1E -111.8(17)
O10 C1E C2E F1E 63.3(19)
O9 C1E C2E C1E' -139(3)
O10 C1E C2E C1E' 37(2)
